data_7111021
loop_
_publ_author_name
'Rice, Craig R.'
'W\"orl, Stefan'
'Jeffery, John C.'
'Paul, Rowena L.'
'Ward, Michael D.'

_publ_section_title
;
 Pyridyl-thiazoles as a new class of ligand for metallosupramolecular
 chemistry: formation of double and triple helicates with Cu(ii)
;
_journal_issue 16
_journal_name_full 'Chemical Communications'
_journal_page_first 1529
_journal_paper_doi 10.1039/b004319m
_journal_year 2000
_chemical_formula_sum 'C30 H27 Cu F12 N6 O2 P2 S3'
_chemical_formula_weight 953.24
_chemical_name_systematic
; 
 ? 
;
_space_group_IT_number 15
_symmetry_cell_setting monoclinic
_symmetry_space_group_name_Hall '-C 2yc'
_symmetry_space_group_name_H-M 'C 1 2/c 1'
_atom_sites_solution_hydrogens geom
_atom_sites_solution_primary direct
_atom_sites_solution_secondary difmap
_audit_creation_method SHELXL-97
_cell_angle_alpha 90.00
_cell_angle_beta 99.792(2)
_cell_angle_gamma 90.00
_cell_formula_units_Z 8
_cell_length_a 13.9497(14)
_cell_length_b 23.133(2)
_cell_length_c 22.485(2)
_cell_measurement_temperature 293(2)
_cell_volume 7150.2(11)
_computing_structure_refinement 'SHELXL-97 (Sheldrick, 1997)'
_computing_structure_solution 'SHELXS-97 (Sheldrick, 1990)'
_diffrn_ambient_temperature 173(2)
_diffrn_measured_fraction_theta_full 0.999
_diffrn_measured_fraction_theta_max 0.999
_diffrn_measurement_device 'Siemens SMART Area Detector'
_diffrn_measurement_method '\w rotation with narrow frames (0.3 degrees)'
_diffrn_radiation_monochromator graphite
_diffrn_radiation_source 'fine-focus sealed tube'
_diffrn_radiation_type MoK\a
_diffrn_radiation_wavelength 0.71073
_diffrn_reflns_av_R_equivalents 0.1004
_diffrn_reflns_av_sigmaI/netI 0.1146
_diffrn_reflns_limit_h_max 14
_diffrn_reflns_limit_h_min -16
_diffrn_reflns_limit_k_max 27
_diffrn_reflns_limit_k_min -26
_diffrn_reflns_limit_l_max 26
_diffrn_reflns_limit_l_min -26
_diffrn_reflns_number 19016
_diffrn_reflns_theta_full 25.00
_diffrn_reflns_theta_max 25.00
_diffrn_reflns_theta_min 1.72
_exptl_absorpt_coefficient_mu 0.980
_exptl_absorpt_correction_T_max 0.91
_exptl_absorpt_correction_T_min 0.74
_exptl_absorpt_correction_type 'Empirical, pseudo-azimuthal scan (SADABS)'
_exptl_crystal_colour green
_exptl_crystal_density_diffrn 1.771
_exptl_crystal_density_method 'not measured'
_exptl_crystal_description block
_exptl_crystal_F_000 3840
_exptl_crystal_size_max 0.3
_exptl_crystal_size_mid 0.2
_exptl_crystal_size_min 0.1
_refine_diff_density_max 0.992
_refine_diff_density_min -0.850
_refine_diff_density_rms 0.129
_refine_ls_extinction_method none
_refine_ls_goodness_of_fit_ref 1.003
_refine_ls_hydrogen_treatment mixed
_refine_ls_matrix_type full
_refine_ls_number_parameters 505
_refine_ls_number_reflns 6291
_refine_ls_number_restraints 59
_refine_ls_restrained_S_all 1.002
_refine_ls_R_factor_all 0.1655
_refine_ls_R_factor_gt 0.0886
_refine_ls_shift/su_max 0.002
_refine_ls_shift/su_mean 0.000
_refine_ls_structure_factor_coef Fsqd
_refine_ls_weighting_details 'calc w=1/[\s^2^(Fo^2^)+(0.1619P)^2^+0.0000P] where P=(Fo^2^+2Fc^2^)/3'
_refine_ls_weighting_scheme calc
_refine_ls_wR_factor_gt 0.2332
_refine_ls_wR_factor_ref 0.2807
_reflns_number_gt 3197
_reflns_number_total 6291
_reflns_threshold_expression >2sigma(I)
_cod_data_source_file b004319msup1.cif
_cod_data_source_block jiffy1m
_cod_original_cell_volume 7150.3(12)
_cod_original_sg_symbol_H-M C2/c
_cod_database_code 7111021

loop_
_symmetry_equiv_pos_as_xyz
'x, y, z'
'-x, y, -z+1/2'
'x+1/2, y+1/2, z'
'-x+1/2, y+1/2, -z+1/2'
'-x, -y, -z'
'x, -y, z-1/2'
'-x+1/2, -y+1/2, -z'
'x+1/2, -y+1/2, z-1/2'

loop_
_atom_site_label
_atom_site_type_symbol
_atom_site_fract_x
_atom_site_fract_y
_atom_site_fract_z
_atom_site_U_iso_or_equiv
_atom_site_adp_type
_atom_site_occupancy
_atom_site_symmetry_multiplicity
_atom_site_calc_flag
_atom_site_refinement_flags
Cu1 Cu 0.66657(8) 0.63095(4) 0.76312(5) 0.0347(3) Uani 1 1 d .
N11 N 0.5959(6) 0.5587(3) 0.8011(3) 0.0441(19) Uani 1 1 d .
C12 C 0.5313(7) 0.5485(4) 0.8409(4) 0.046(2) Uani 1 1 d .
C13 C 0.5217(8) 0.4929(5) 0.8541(6) 0.069(3) Uani 1 1 d .
H13 H 0.4789 0.4791 0.8783 0.083 Uiso 1 1 calc R
S14 S 0.5978(2) 0.45032(12) 0.82098(17) 0.0718(10) Uani 1 1 d .
C15 C 0.6361(7) 0.5099(4) 0.7873(4) 0.047(2) Uani 1 1 d .
N21 N 0.7427(6) 0.5633(4) 0.7375(3) 0.048(2) Uani 1 1 d .
C22 C 0.7148(7) 0.5100(4) 0.7511(4) 0.049(2) Uani 1 1 d .
C23 C 0.7575(9) 0.4607(5) 0.7344(5) 0.066(3) Uani 1 1 d .
H23 H 0.7345 0.4246 0.7436 0.079 Uiso 1 1 calc R
C24 C 0.8358(9) 0.4652(6) 0.7035(5) 0.073(4) Uani 1 1 d .
H24 H 0.8673 0.4324 0.6926 0.087 Uiso 1 1 calc R
C25 C 0.8649(11) 0.5195(7) 0.6899(6) 0.097(5) Uani 1 1 d .
H25 H 0.9163 0.5240 0.6688 0.116 Uiso 1 1 calc R
C26 C 0.8172(9) 0.5679(5) 0.7077(5) 0.065(3) Uani 1 1 d .
H26 H 0.8380 0.6045 0.6984 0.078 Uiso 1 1 calc R
N31 N 0.5982(5) 0.6962(3) 0.8019(3) 0.0385(17) Uani 1 1 d .
C32 C 0.6381(7) 0.7074(4) 0.8576(4) 0.042(2) Uani 1 1 d .
S33 S 0.5931(2) 0.76651(11) 0.88828(12) 0.0540(7) Uani 1 1 d .
C34 C 0.5144(7) 0.7778(4) 0.8214(5) 0.051(3) Uani 1 1 d .
H34 H 0.4698 0.8080 0.8140 0.061 Uiso 1 1 calc R
C35 C 0.5277(7) 0.7362(4) 0.7813(4) 0.041(2) Uani 1 1 d .
N41 N 0.7575(6) 0.6359(3) 0.8526(4) 0.051(2) Uani 1 1 d .
C42 C 0.7183(7) 0.6701(4) 0.8892(4) 0.049(2) Uani 1 1 d .
C43 C 0.7452(9) 0.6718(5) 0.9515(5) 0.065(3) Uani 1 1 d .
H43 H 0.7166 0.6977 0.9749 0.078 Uiso 1 1 calc R
C44 C 0.8171(11) 0.6332(5) 0.9777(6) 0.088(4) Uani 1 1 d .
H44 H 0.8330 0.6296 1.0194 0.106 Uiso 1 1 calc R
C45 C 0.8651(11) 0.5998(5) 0.9391(6) 0.087(5) Uani 1 1 d .
H45 H 0.9182 0.5770 0.9547 0.104 Uiso 1 1 calc R
C46 C 0.8316(8) 0.6018(5) 0.8779(6) 0.067(3) Uani 1 1 d .
H46 H 0.8615 0.5785 0.8528 0.081 Uiso 1 1 calc R
N51 N 0.4151(6) 0.6315(3) 0.8306(3) 0.0430(18) Uani 1 1 d .
C52 C 0.3765(7) 0.6675(4) 0.8648(4) 0.041(2) Uani 1 1 d .
S53 S 0.4181(2) 0.66249(12) 0.94030(12) 0.0595(8) Uani 1 1 d .
C54 C 0.4945(8) 0.6083(4) 0.9263(5) 0.057(3) Uani 1 1 d .
H54 H 0.5380 0.5893 0.9558 0.069 Uiso 1 1 calc R
C55 C 0.4831(7) 0.5969(4) 0.8666(5) 0.049(2) Uani 1 1 d .
N61 N 0.2610(6) 0.6980(3) 0.7803(3) 0.047(2) Uani 1 1 d .
C62 C 0.2994(7) 0.7085(4) 0.8375(4) 0.042(2) Uani 1 1 d .
C63 C 0.2703(8) 0.7550(4) 0.8692(5) 0.052(3) Uani 1 1 d .
H63 H 0.3001 0.7618 0.9088 0.062 Uiso 1 1 calc R
C64 C 0.1987(9) 0.7906(5) 0.8424(5) 0.065(3) Uani 1 1 d .
H64 H 0.1776 0.8215 0.8633 0.078 Uiso 1 1 calc R
C65 C 0.1575(8) 0.7795(5) 0.7822(6) 0.068(3) Uani 1 1 d .
H65 H 0.1071 0.8023 0.7623 0.082 Uiso 1 1 calc R
C66 C 0.1937(9) 0.7340(5) 0.7533(5) 0.064(3) Uani 1 1 d .
H66 H 0.1694 0.7282 0.7125 0.076 Uiso 1 1 calc R
C71 C 0.6810(16) 0.4875(8) 0.0391(10) 0.118(6) Uani 1 1 d U
C72 C 0.6077(18) 0.4978(8) 0.0048(9) 0.146(7) Uani 1 1 d U
O73 O 0.6775(12) 0.4798(8) 0.0946(7) 0.181(7) Uani 1 1 d U
C74 C 0.767(2) 0.4831(14) 0.0169(15) 0.235(14) Uani 1 1 d U
C81 C 0.399(3) 0.8549(18) 0.0971(18) 0.257(16) Uani 1 1 d U
C82 C 0.334(3) 0.864(2) 0.073(3) 0.31(2) Uani 1 1 d U
O83 O 0.4367(17) 0.7981(8) 0.0469(7) 0.221(8) Uani 1 1 d U
C84 C 0.304(2) 0.8248(9) 0.0206(11) 0.187(10) Uani 1 1 d U
P1 P 0.6005(3) 0.66158(14) 0.10842(15) 0.0717(10) Uani 1 1 d .
F11 F 0.4917(7) 0.6446(4) 0.0786(4) 0.131(4) Uani 1 1 d .
F12 F 0.5562(6) 0.7145(4) 0.1393(3) 0.099(2) Uani 1 1 d .
F13 F 0.5920(7) 0.6233(3) 0.1657(4) 0.114(3) Uani 1 1 d .
F14 F 0.7016(6) 0.6802(5) 0.1431(5) 0.147(4) Uani 1 1 d .
F15 F 0.6407(12) 0.6102(5) 0.0780(5) 0.189(6) Uani 1 1 d .
F16 F 0.6038(8) 0.7000(4) 0.0502(4) 0.130(3) Uani 1 1 d .
P2 P 0.4325(2) 0.92245(11) 0.89368(13) 0.0518(7) Uani 1 1 d .
F21 F 0.3245(6) 0.9347(6) 0.8862(4) 0.159(5) Uani 1 1 d .
F22 F 0.4442(6) 0.9430(4) 0.9612(3) 0.109(3) Uani 1 1 d .
F23 F 0.4353(9) 0.8585(3) 0.9153(4) 0.134(4) Uani 1 1 d .
F24 F 0.5454(6) 0.9121(5) 0.8988(4) 0.139(4) Uani 1 1 d .
F25 F 0.4423(9) 0.9842(3) 0.8679(6) 0.154(4) Uani 1 1 d .
F26 F 0.4194(9) 0.8997(4) 0.8276(3) 0.154(5) Uani 1 1 d .

loop_
_atom_site_aniso_label
_atom_site_aniso_U_11
_atom_site_aniso_U_22
_atom_site_aniso_U_33
_atom_site_aniso_U_23
_atom_site_aniso_U_13
_atom_site_aniso_U_12
Cu1 0.0410(6) 0.0275(5) 0.0362(6) -0.0003(5) 0.0082(4) 0.0013(5)
N11 0.050(5) 0.037(4) 0.043(5) -0.012(3) 0.001(4) 0.011(4)
C12 0.044(6) 0.042(6) 0.049(6) -0.012(4) -0.003(5) 0.007(5)
C13 0.068(7) 0.042(6) 0.106(10) -0.016(6) 0.039(7) -0.011(6)
S14 0.0622(18) 0.0335(14) 0.125(3) -0.0176(15) 0.0312(18) 0.0001(13)
C15 0.044(5) 0.033(5) 0.059(6) -0.008(4) -0.003(5) 0.009(4)
N21 0.051(5) 0.054(5) 0.040(5) -0.004(4) 0.011(4) 0.010(4)
C22 0.059(6) 0.049(6) 0.035(5) 0.002(4) -0.002(5) 0.020(5)
C23 0.083(8) 0.059(7) 0.055(7) 0.002(5) 0.009(6) 0.035(6)
C24 0.091(9) 0.071(8) 0.060(8) 0.007(6) 0.022(7) 0.035(7)
C25 0.115(12) 0.114(13) 0.075(9) 0.014(8) 0.052(8) 0.061(10)
C26 0.080(8) 0.054(7) 0.063(7) 0.012(6) 0.023(6) 0.017(6)
N31 0.044(4) 0.025(4) 0.050(5) 0.004(3) 0.017(4) 0.002(3)
C32 0.052(6) 0.037(5) 0.039(5) -0.005(4) 0.014(4) 0.004(4)
S33 0.0716(18) 0.0396(13) 0.0508(15) -0.0090(11) 0.0106(13) 0.0111(13)
C34 0.061(6) 0.031(5) 0.063(7) -0.004(4) 0.017(5) 0.007(5)
C35 0.057(6) 0.028(5) 0.044(5) -0.001(4) 0.019(4) -0.007(4)
N41 0.060(5) 0.037(4) 0.058(5) 0.001(4) 0.017(4) 0.012(4)
C42 0.061(6) 0.037(5) 0.046(6) 0.006(4) 0.001(5) 0.000(5)
C43 0.080(8) 0.048(6) 0.064(7) -0.006(5) 0.000(6) 0.004(6)
C44 0.111(11) 0.065(8) 0.074(9) -0.004(7) -0.027(8) 0.016(8)
C45 0.124(12) 0.060(8) 0.064(8) -0.003(6) -0.020(8) 0.048(8)
C46 0.070(8) 0.052(7) 0.078(8) -0.001(6) 0.006(6) 0.020(6)
N51 0.051(5) 0.038(4) 0.044(4) -0.005(4) 0.018(4) -0.002(4)
C52 0.047(5) 0.036(5) 0.044(5) -0.012(4) 0.013(4) -0.002(4)
S53 0.0784(19) 0.0543(16) 0.0436(15) -0.0100(12) 0.0045(13) 0.0186(15)
C54 0.060(7) 0.047(6) 0.061(7) -0.015(5) -0.004(5) 0.013(5)
C55 0.048(6) 0.039(5) 0.062(7) -0.016(5) 0.018(5) -0.002(5)
N61 0.065(5) 0.041(4) 0.035(4) 0.006(4) 0.005(4) -0.003(4)
C62 0.052(6) 0.035(5) 0.041(5) 0.001(4) 0.018(4) -0.014(4)
C63 0.070(7) 0.043(6) 0.045(6) -0.008(5) 0.019(5) 0.011(5)
C64 0.075(8) 0.058(7) 0.067(8) -0.002(6) 0.026(6) 0.011(6)
C65 0.067(8) 0.062(8) 0.075(8) 0.013(6) 0.011(6) 0.009(6)
C66 0.096(9) 0.044(6) 0.048(6) 0.000(5) 0.003(6) 0.007(6)
C71 0.146(14) 0.093(12) 0.114(11) 0.006(11) 0.019(10) 0.032(12)
C72 0.200(16) 0.080(11) 0.136(14) 0.014(11) -0.034(13) 0.007(13)
O73 0.175(13) 0.232(17) 0.133(10) 0.044(12) 0.018(9) -0.035(12)
C74 0.24(2) 0.22(3) 0.29(3) 0.07(2) 0.17(2) 0.09(2)
C81 0.38(4) 0.20(2) 0.26(3) 0.00(2) 0.26(2) -0.10(3)
C82 0.25(3) 0.26(3) 0.49(5) -0.16(3) 0.25(3) -0.17(2)
O83 0.34(2) 0.196(16) 0.135(13) 0.009(11) 0.058(14) -0.018(16)
C84 0.30(3) 0.114(14) 0.217(19) 0.041(14) 0.24(2) 0.034(16)
P1 0.097(3) 0.0585(19) 0.0589(19) -0.0087(15) 0.0119(18) -0.0174(18)
F11 0.162(9) 0.130(7) 0.084(6) 0.017(5) -0.032(6) -0.071(7)
F12 0.121(6) 0.102(6) 0.070(5) -0.011(4) 0.009(4) 0.018(5)
F13 0.165(8) 0.088(5) 0.078(5) 0.017(4) -0.008(5) -0.033(6)
F14 0.083(6) 0.177(10) 0.190(10) -0.048(8) 0.046(6) -0.039(6)
F15 0.334(18) 0.118(8) 0.116(8) -0.040(7) 0.038(10) 0.081(10)
F16 0.195(9) 0.108(7) 0.102(6) 0.032(5) 0.071(7) -0.020(7)
P2 0.0566(17) 0.0420(15) 0.0567(17) -0.0035(12) 0.0096(13) 0.0114(13)
F21 0.059(5) 0.291(15) 0.120(7) -0.009(8) -0.007(5) 0.032(7)
F22 0.118(6) 0.122(6) 0.079(5) -0.039(5) -0.006(5) 0.033(5)
F23 0.234(12) 0.063(5) 0.113(7) 0.017(5) 0.056(7) -0.008(6)
F24 0.072(5) 0.209(11) 0.143(8) 0.051(8) 0.043(5) 0.050(6)
F25 0.177(10) 0.060(5) 0.238(12) 0.041(6) 0.069(9) 0.014(6)
F26 0.264(12) 0.131(7) 0.050(4) -0.012(5) -0.019(6) 0.121(8)

loop_
_atom_type_symbol
_atom_type_description
_atom_type_scat_dispersion_real
_atom_type_scat_dispersion_imag
_atom_type_scat_source
Cu Cu 0.3201 1.2651 'International Tables Vol C Tables 4.2.6.8 and 6.1.1.4'
N N 0.0061 0.0033 'International Tables Vol C Tables 4.2.6.8 and 6.1.1.4'
C C 0.0033 0.0016 'International Tables Vol C Tables 4.2.6.8 and 6.1.1.4'
H H 0.0000 0.0000 'International Tables Vol C Tables 4.2.6.8 and 6.1.1.4'
S S 0.1246 0.1234 'International Tables Vol C Tables 4.2.6.8 and 6.1.1.4'
O O 0.0106 0.0060 'International Tables Vol C Tables 4.2.6.8 and 6.1.1.4'
P P 0.1023 0.0942 'International Tables Vol C Tables 4.2.6.8 and 6.1.1.4'
F F 0.0171 0.0103 'International Tables Vol C Tables 4.2.6.8 and 6.1.1.4'

loop_
_geom_angle_atom_site_label_1
_geom_angle_atom_site_label_2
_geom_angle_atom_site_label_3
_geom_angle
_geom_angle_site_symmetry_1
_geom_angle_site_symmetry_3
N21 Cu1 N31 171.5(3) . .
N21 Cu1 N61 96.7(3) . 2_656
N31 Cu1 N61 87.2(3) . 2_656
N21 Cu1 N11 79.2(3) . .
N31 Cu1 N11 97.1(3) . .
N61 Cu1 N11 175.4(3) 2_656 .
N21 Cu1 N41 92.9(3) . .
N31 Cu1 N41 79.1(3) . .
N61 Cu1 N41 97.8(3) 2_656 .
N11 Cu1 N41 84.8(3) . .
N21 Cu1 N51 86.8(3) . 2_656
N31 Cu1 N51 101.4(3) . 2_656
N61 Cu1 N51 76.8(3) 2_656 2_656
N11 Cu1 N51 100.5(3) . 2_656
N41 Cu1 N51 174.5(3) . 2_656
C15 N11 C12 110.7(8) . .
C15 N11 Cu1 108.9(6) . .
C12 N11 Cu1 139.8(6) . .
C13 C12 N11 114.1(9) . .
C13 C12 C55 125.1(10) . .
N11 C12 C55 120.8(8) . .
C12 C13 S14 111.4(9) . .
C15 S14 C13 89.6(5) . .
N11 C15 C22 121.0(9) . .
N11 C15 S14 114.1(8) . .
C22 C15 S14 124.5(7) . .
C26 N21 C22 117.9(9) . .
C26 N21 Cu1 124.9(7) . .
C22 N21 Cu1 117.3(6) . .
N21 C22 C23 123.1(10) . .
N21 C22 C15 113.5(8) . .
C23 C22 C15 123.4(10) . .
C22 C23 C24 119.3(12) . .
C25 C24 C23 117.8(11) . .
C24 C25 C26 119.8(12) . .
N21 C26 C25 122.1(12) . .
C32 N31 C35 110.6(7) . .
C32 N31 Cu1 113.6(6) . .
C35 N31 Cu1 135.2(6) . .
N31 C32 C42 120.2(8) . .
N31 C32 S33 115.0(7) . .
C42 C32 S33 124.8(7) . .
C32 S33 C34 89.6(5) . .
C35 C34 S33 109.5(7) . .
C34 C35 N31 115.3(8) . .
C34 C35 C35 121.5(8) . 2_656
N31 C35 C35 123.1(7) . 2_656
C42 N41 C46 117.2(9) . .
C42 N41 Cu1 111.5(6) . .
C46 N41 Cu1 129.7(7) . .
N41 C42 C43 125.1(10) . .
N41 C42 C32 113.8(8) . .
C43 C42 C32 121.0(10) . .
C42 C43 C44 117.2(11) . .
C43 C44 C45 118.2(12) . .
C46 C45 C44 118.7(11) . .
N41 C46 C45 123.1(11) . .
C52 N51 C55 109.4(8) . .
C52 N51 Cu1 111.4(6) . 2_656
C55 N51 Cu1 137.6(6) . 2_656
N51 C52 C62 120.3(8) . .
N51 C52 S53 115.9(7) . .
C62 C52 S53 123.8(7) . .
C52 S53 C54 89.1(5) . .
C55 C54 S53 110.8(8) . .
C54 C55 N51 114.8(8) . .
C54 C55 C12 123.7(10) . .
N51 C55 C12 121.4(9) . .
C66 N61 C62 117.9(9) . .
C66 N61 Cu1 126.2(7) . 2_656
C62 N61 Cu1 115.1(6) . 2_656
N61 C62 C63 122.2(9) . .
N61 C62 C52 115.3(8) . .
C63 C62 C52 122.5(8) . .
C64 C63 C62 120.1(10) . .
C63 C64 C65 117.9(11) . .
C66 C65 C64 118.3(11) . .
N61 C66 C65 123.5(10) . .
C72 C71 O73 119(2) . .
C72 C71 C74 119(3) . .
O73 C71 C74 122(2) . .
C82 C81 O83 98(5) . .
C81 C82 C84 114(6) . .
F15 P1 F14 94.0(7) . .
F15 P1 F12 178.6(7) . .
F14 P1 F12 87.4(5) . .
F15 P1 F13 90.7(6) . .
F14 P1 F13 86.2(6) . .
F12 P1 F13 89.3(5) . .
F15 P1 F16 90.2(6) . .
F14 P1 F16 96.2(6) . .
F12 P1 F16 89.8(5) . .
F13 P1 F16 177.4(6) . .
F15 P1 F11 90.9(7) . .
F14 P1 F11 174.0(6) . .
F12 P1 F11 87.7(5) . .
F13 P1 F11 90.4(5) . .
F16 P1 F11 87.2(5) . .
F21 P2 F23 100.6(7) . .
F21 P2 F25 86.3(7) . .
F23 P2 F25 171.9(6) . .
F21 P2 F26 90.3(6) . .
F23 P2 F26 88.3(5) . .
F25 P2 F26 87.6(6) . .
F21 P2 F22 89.3(5) . .
F23 P2 F22 89.6(5) . .
F25 P2 F22 94.7(6) . .
F26 P2 F22 177.7(6) . .
F21 P2 F24 177.0(6) . .
F23 P2 F24 82.0(6) . .
F25 P2 F24 90.9(6) . .
F26 P2 F24 88.4(6) . .
F22 P2 F24 92.2(5) . .

loop_
_geom_bond_atom_site_label_1
_geom_bond_atom_site_label_2
_geom_bond_distance
_geom_bond_site_symmetry_2
Cu1 N21 2.028(8) .
Cu1 N31 2.056(7) .
Cu1 N61 2.171(8) 2_656
Cu1 N11 2.187(8) .
Cu1 N41 2.192(8) .
Cu1 N51 2.219(8) 2_656
N11 C15 1.321(11) .
N11 C12 1.393(12) .
C12 C13 1.331(14) .
C12 C55 1.474(12) .
C13 S14 1.710(11) .
S14 C15 1.703(10) .
C15 C22 1.473(14) .
N21 C26 1.334(13) .
N21 C22 1.344(13) .
C22 C23 1.367(13) .
C23 C24 1.395(16) .
C24 C25 1.371(19) .
C25 C26 1.396(16) .
N31 C32 1.308(11) .
N31 C35 1.373(11) .
C32 C42 1.494(13) .
C32 S33 1.699(9) .
S33 C34 1.724(11) .
C34 C35 1.353(12) .
C35 C35 1.486(18) 2_656
N41 C42 1.325(12) .
N41 C46 1.346(12) .
C42 C43 1.388(14) .
C43 C44 1.396(16) .
C44 C45 1.411(18) .
C45 C46 1.378(16) .
N51 C52 1.311(11) .
N51 C55 1.390(12) .
N51 Cu1 2.219(8) 2_656
C52 C62 1.485(13) .
C52 S53 1.702(9) .
S53 C54 1.709(10) .
C54 C55 1.350(14) .
N61 C66 1.324(13) .
N61 C62 1.329(11) .
N61 Cu1 2.171(8) 2_656
C62 C63 1.390(12) .
C63 C64 1.354(14) .
C64 C65 1.402(16) .
C65 C66 1.377(15) .
C71 C72 1.19(2) .
C71 O73 1.27(2) .
C71 C74 1.37(3) .
C81 C82 1.00(8) .
C81 O83 1.86(4) .
C82 C84 1.49(5) .
P1 F15 1.525(10) .
P1 F14 1.552(10) .
P1 F12 1.582(8) .
P1 F13 1.585(8) .
P1 F16 1.590(8) .
P1 F11 1.600(9) .
P2 F21 1.515(8) .
P2 F23 1.556(8) .
P2 F25 1.557(8) .
P2 F26 1.558(8) .
P2 F22 1.573(8) .
P2 F24 1.577(8) .
